data_2006794
loop_
_publ_author_name
'Maverick, Emily F.'
'Knobler, Carolyn B.'
'Trueblood, Kenneth N.'
'Ho, Siew Peng'

_publ_section_title
;
 Three Complexes of a [2.2]Cryptahemispherand
;
_journal_issue 12
_journal_name_full 'Acta Crystallographica Section C'
_journal_page_first 1822
_journal_page_last 1827
_journal_paper_doi 10.1107/S0108270197009530
_journal_volume 53
_journal_year 1997
_chemical_formula_iupac '[K (C38 H52 N2 O7)] SCN , H2 O'
_chemical_formula_sum 'C39 H54 K N3 O8 S'
_chemical_formula_weight 764.01
_chemical_name_systematic
;36,37,38-Trimethoxy-5,10,15-trimethyl-22,25,30,33-tetraoxa-1,19-diazapentacyclo
 [17.8.8.1^3,7^.1^8,12^.1^13,17^]octatriaconta-3,5,7(36),8,10,12(37),13,15,
 17(38)-nonaene potassium thiocyanate monohydrate
;
_space_group_IT_number 14
_symmetry_cell_setting monoclinic
_symmetry_space_group_name_Hall '-P 2ybc'
_symmetry_space_group_name_H-M 'P 1 21/c 1'
_audit_creation_method SHELXL
_cell_angle_alpha 90.00
_cell_angle_beta 101.74(2)
_cell_angle_gamma 90.00
_cell_formula_units_Z 4
_cell_length_a 13.921(12)
_cell_length_b 11.397(11)
_cell_length_c 25.53(2)
_cell_measurement_reflns_used 33
_cell_measurement_temperature 156
_cell_measurement_theta_max 8.8
_cell_measurement_theta_min 4.7
_cell_volume 3966(6)
_computing_cell_refinement 'LEAST (UCLA Crystallographic Package, 1984)'
_computing_data_collection 'UCLA Crystallographic Package (1984)'
_computing_data_reduction 'CARESS (UCLA Crystallographic Package, 1984)'
_computing_molecular_graphics 'SHELXTL (Sheldrick, 1995)'
_computing_publication_material 'local programs'
_computing_structure_refinement 'SHELXL93 (Sheldrick, 1993)'
_computing_structure_solution 'SHELXS86 (Sheldrick, 1990)'
_diffrn_ambient_temperature 156
_diffrn_measurement_device 'modified Picker FACS-1 (Crystal Logic)'
_diffrn_measurement_method 'profiles from \q/2\q scans'
_diffrn_radiation_monochromator graphite
_diffrn_radiation_source 'fine-focus sealed tube'
_diffrn_radiation_type MoK\a
_diffrn_radiation_wavelength 0.71073
_diffrn_reflns_av_R_equivalents 0.0821
_diffrn_reflns_av_sigmaI/netI 0.1550
_diffrn_reflns_limit_h_max 16
_diffrn_reflns_limit_h_min 0
_diffrn_reflns_limit_k_max 12
_diffrn_reflns_limit_k_min 0
_diffrn_reflns_limit_l_max 29
_diffrn_reflns_limit_l_min -30
_diffrn_reflns_number 7045
_diffrn_reflns_theta_max 25.00
_diffrn_reflns_theta_min 1.49
_diffrn_standards_decay_% 'about 2'
_diffrn_standards_interval_count 97
_diffrn_standards_number 3
_exptl_absorpt_coefficient_mu 0.240
_exptl_absorpt_correction_type none
_exptl_crystal_colour colorless
_exptl_crystal_density_diffrn 1.280
_exptl_crystal_density_meas ?
_exptl_crystal_description parallelepiped
_exptl_crystal_F_000 1628
_exptl_crystal_size_max 0.35
_exptl_crystal_size_mid 0.27
_exptl_crystal_size_min 0.16
_refine_diff_density_max 0.38
_refine_diff_density_min -0.28
_refine_ls_extinction_method none
_refine_ls_goodness_of_fit_all 1.056
_refine_ls_goodness_of_fit_obs 1.108
_refine_ls_hydrogen_treatment
; H atoms riding; fixed C-H distances, <U^2^>~H~ = 1.2U~eq~(C),
  except for CH~3~ groups, for which factor was 1.5;
  CH~3~ groups rotating about C-C or O-C bond
;
_refine_ls_matrix_type full
_refine_ls_number_parameters 480
_refine_ls_number_reflns 6763
_refine_ls_number_restraints 14
_refine_ls_restrained_S_all 1.061
_refine_ls_restrained_S_obs 1.120
_refine_ls_R_factor_all 0.2244
_refine_ls_R_factor_obs .0642
_refine_ls_shift/esd_max 0.16
_refine_ls_shift/esd_mean 0.007
_refine_ls_structure_factor_coef Fsqd
_refine_ls_weighting_details 'w = 1/[\s^2^(Fo^2^)+(0.0167P)^2^+12.2089P] where P = (Fo^2^+2Fc^2^)/3'
_refine_ls_weighting_scheme calc
_refine_ls_wR_factor_all 0.2179
_refine_ls_wR_factor_obs .1300
_reflns_number_observed 2462
_reflns_number_total 6768
_reflns_observed_criterion >2sigma(I)
_cod_data_source_file fg1279.cif
_cod_data_source_block II
_cod_depositor_comments
;
The following automatic conversions were performed:
'_geom_bond_publ_flag' value 'No' changed to 'no' according to
'/home/saulius/struct/CIF-dictionaries/cif_core.dic' dictionary named
'cif_core.dic' version 2.4.1 from 2010-06-29 (110 times).

Automatic conversion script
Id: cif_fix_enum 1527 2010-12-29 10:47:43Z saulius 

The following automatic conversions were performed:

'_geom_bond_publ_flag' value 'No' changed to 'no' according to
/home/saulius/struct/CIF-dictionaries/cif_core.dic dictionary named
'cif_core.dic' version 2.4.1 from 2010-06-29 (110
times).

'_geom_angle_publ_flag' value 'No' changed to 'no' according
to /home/saulius/struct/CIF-dictionaries/cif_core.dic dictionary
named 'cif_core.dic' version 2.4.1 from 2010-06-29 (124
times).

'_geom_torsion_publ_flag' value 'No' changed to 'no'
according to /home/saulius/struct/CIF-dictionaries/cif_core.dic
dictionary named 'cif_core.dic' version 2.4.1 from 2010-06-29 (105
times).

Automatic conversion script
Id: cif_fix_values 1715 2011-07-08 13:25:40Z adriana 

The following automatic conversions were performed:

'_exptl_crystal_density_meas' value 'not measured' was changed to '?'
- the value is perceived as not measured.

Automatic conversion script
Id: cif_fix_values 3008 2015-01-20 13:52:24Z robertas 

The following automatic conversions were performed:

'_refine_ls_weighting_scheme' value 'calc w =
1/[\s^2^(Fo^2^)+(0.0167P)^2^+12.2089P] where P = (Fo^2^+2Fc^2^)/3'
was changed to 'calc'. New tag '_refine_ls_weighting_details' was
created. The value of the new tag was set to 'w =
1/[\s^2^(Fo^2^)+(0.0167P)^2^+12.2089P] where P = (Fo^2^+2Fc^2^)/3'.

Automatic conversion script
Id: cif_fix_values 3143 2015-03-26 13:38:13Z robertas 
;
_cod_original_sg_symbol_H-M 'P 21/c'
_cod_database_code 2006794

loop_
_symmetry_equiv_pos_as_xyz
'x, y, z'
'x, -y+1/2, z+1/2'
'-x, -y, -z'
'-x, y-1/2, -z-1/2'

loop_
_atom_site_aniso_label
_atom_site_aniso_U_11
_atom_site_aniso_U_22
_atom_site_aniso_U_33
_atom_site_aniso_U_12
_atom_site_aniso_U_13
_atom_site_aniso_U_23
C1 .027(4) .050(5) .074(6) .002(4) .015(4) -.002(5)
C2 .044(4) .038(5) .096(7) .005(4) .035(4) .017(5)
C3 .052(5) .055(6) .069(6) .010(4) .031(4) .012(5)
C4 .093(6) .073(6) .081(6) .012(5) .050(5) .026(5)
C5 .048(4) .054(6) .061(5) .005(4) .028(4) .005(4)
C6 .041(4) .042(5) .058(5) .002(4) .029(4) .002(4)
C7 .039(4) .045(5) .058(5) .008(4) .025(4) .010(4)
O8 .040(3) .053(3) .056(3) .002(2) .014(2) -.003(3)
C9 .049(5) .070(6) .067(5) .007(4) .013(4) .009(5)
C10 .048(4) .043(5) .046(4) .000(4) .017(3) -.002(4)
C11 .044(4) .046(5) .054(5) -.001(4) .020(4) -.006(4)
C12 .039(4) .044(5) .058(5) -.002(4) .013(4) -.003(4)
C13 .061(5) .051(5) .090(6) -.009(4) .036(5) -.019(5)
C14 .042(4) .044(5) .049(4) -.009(4) .009(3) -.003(4)
C15 .037(4) .044(5) .037(4) .003(3) .007(3) .001(4)
C16 .040(4) .034(4) .045(4) .004(3) .015(3) -.003(4)
O17 .052(3) .036(3) .046(3) .012(2) .015(2) .005(2)
C18 .044(4) .056(5) .076(6) .007(4) .020(4) .006(5)
C19 .037(4) .036(4) .046(4) .000(3) .015(3) .005(3)
C20 .038(4) .047(5) .052(4) .002(4) .008(3) .003(4)
C21 .034(4) .049(5) .066(5) -.005(4) .009(4) .009(4)
C22 .043(4) .070(6) .089(6) -.006(4) .012(4) .006(5)
C23 .056(5) .053(5) .062(5) .001(4) .030(4) .018(4)
C24 .055(5) .041(5) .052(5) -.009(4) .018(4) -.002(4)
C25 .043(4) .042(5) .050(5) .007(4) .014(4) .009(4)
O26 .049(3) .052(3) .041(3) -.004(3) .009(2) .002(3)
C27 .055(5) .069(6) .064(5) .003(5) -.008(4) .012(5)
C28 .041(4) .056(6) .087(6) -.002(4) .025(4) -.004(5)
N29 .047(4) .060(5) .070(5) -.002(3) .016(3) -.015(4)
C30 .060(5) .048(5) .105(7) .003(5) .035(5) .001(5)
C31 .065(5) .050(6) .119(8) -.001(5) .039(5) .000(5)
O32 .046(3) .060(4) .097(4) .009(3) .031(3) .006(3)
C33 .053(5) .057(6) .144(9) .019(5) .054(6) .014(6)
C34 .043(5) .093(8) .124(8) .016(5) .029(5) .039(7)
O35 .061(3) .078(4) .078(4) .022(3) .022(3) .019(3)
C37 .086(7) .083(8) .133(9) -.006(6) .080(7) .001(7)
C38 .056(5) .094(8) .097(7) -.019(5) .018(5) -.027(7)
C39 .059(6) .131(10) .081(7) -.023(7) .001(5) -.027(7)
O40 .071(4) .084(5) .075(4) .015(4) -.015(3) .004(4)
C41 .097(8) .158(13) .094(8) .028(9) .010(7) .025(9)
C42 .101(9) .084(9) .115(9) .024(7) -.034(7) .005(7)
O43 .107(5) .110(6) .090(5) .023(5) .044(4) .020(4)
N46 .085(5) .071(5) .069(5) .001(4) .045(4) -.009(4)
C47 .076(6) .057(6) .068(6) -.008(5) .031(5) -.001(5)
K48 .0434(9) .0580(11) .0521(10) .0048(9) .0111(7) -.0017(9)
S49 .0670(15) .085(2) .109(2) .0034(14) .0055(14) -.011(2)
C50 .070(6) .080(8) .078(7) .000(5) .026(5) -.013(6)
N51 .166(10) .123(9) .171(10) -.035(8) .093(8) -.073(8)
O52 .061(4) .102(6) .191(8) .011(4) .022(4) -.017(6)

loop_
_atom_site_label
_atom_site_fract_x
_atom_site_fract_y
_atom_site_fract_z
_atom_site_U_iso_or_equiv
_atom_site_thermal_displace_type
_atom_site_calc_flag
_atom_site_refinement_flags
_atom_site_occupancy
_atom_site_disorder_group
_atom_site_type_symbol
C1 .3938(5) .7222(7) .0477(3) .049(2) Uani d . 1 . C
C2 .3926(5) .7703(7) -.0030(4) .057(2) Uani d . 1 . C
H2 .4092 .8489 -.0051 .068 Uiso calc R 1 . H
C3 .3679(5) .7064(7) -.0500(3) .056(2) Uani d . 1 . C
C4 .3680(6) .7618(7) -.1037(3) .077(3) Uani d . 1 . C
H4A .3457 .7056 -.1315 .116 Uiso calc R 1 . H
H4B .4334 .7864 -.1052 .116 Uiso calc R 1 . H
H4C .3251 .8285 -.1086 .116 Uiso calc R 1 . H
C5 .3383(5) .5920(7) -.0458(3) .052(2) Uani d . 1 . C
H5 .3185 .5487 -.0770 .062 Uiso calc R 1 . H
C6 .3368(5) .5385(6) .0029(3) .044(2) Uani d . 1 . C
C7 .3682(5) .6044(7) .0488(3) .045(2) Uani d . 1 . C
O8 .3723(3) .5555(4) .0995(2) .0491(13) Uani d . 1 . O
C9 .4568(5) .4819(7) .1166(3) .062(2) Uani d . 1 . C
H9A .4592 .4563 .1526 .093 Uiso calc R 1 . H
H9B .5152 .5255 .1150 .093 Uiso calc R 1 . H
H9C .4525 .4149 .0934 .093 Uiso calc R 1 . H
C10 .2988(5) .4178(6) .0063(3) .045(2) Uani d . 1 . C
C11 .3384(5) .3234(6) -.0170(3) .046(2) Uani d . 1 . C
H11 .3885 .3374 -.0354 .056 Uiso calc R 1 . H
C12 .3056(5) .2107(6) -.0137(3) .047(2) Uani d . 1 . C
C13 .3480(5) .1105(7) -.0405(3) .065(2) Uani d . 1 . C
H13A .3025 .0462 -.0458 .097 Uiso calc R 1 . H
H13B .4086 .0855 -.0182 .097 Uiso calc R 1 . H
H13C .3598 .1360 -.0744 .097 Uiso calc R 1 . H
C14 .2341(5) .1913(6) .0160(3) .045(2) Uani d . 1 . C
H14 .2135 .1148 .0201 .054 Uiso calc R 1 . H
C15 .1921(4) .2824(6) .0400(2) .039(2) Uani d . 1 . C
C16 .2222(4) .3958(6) .0328(3) .039(2) Uani d . 1 . C
O17 .1744(3) .4874(4) .0528(2) .0438(12) Uani d . 1 . O
C18 .1225(5) .5653(6) .0132(3) .058(2) Uani d . 1 . C
H18A .1686 .6098 -.0021 .086 Uiso calc R 1 . H
H18B .0832 .6178 .0294 .086 Uiso calc R 1 . H
H18C .0810 .5209 -.0144 .086 Uiso calc R 1 . H
C19 .1162(5) .2578(6) .0720(3) .039(2) Uani d . 1 . C
C20 .0301(5) .1981(6) .0499(3) .046(2) Uani d . 1 . C
H20 .0208 .1729 .0146 .055 Uiso calc R 1 . H
C21 -.0418(5) .1752(7) .0786(3) .050(2) Uani d . 1 . C
C22 -.1335(5) .1107(7) .0537(3) .068(2) Uani d . 1 . C
H22A -.1877 .1645 .0471 .101 Uiso calc R 1 . H
H22B -.1461 .0501 .0775 .101 Uiso calc R 1 . H
H22C -.1256 .0763 .0205 .101 Uiso calc R 1 . H
C23 -.0265(5) .2166(7) .1307(3) .054(2) Uani d . 1 . C
H23 -.0752 .2049 .1503 .065 Uiso calc R 1 . H
C24 .0589(5) .2751(6) .1550(3) .048(2) Uani d . 1 . C
C25 .1308(5) .2918(6) .1253(3) .044(2) Uani d . 1 . C
O26 .2186(3) .3444(4) .1500(2) .0473(12) Uani d . 1 . O
C27 .2935(5) .2589(7) .1682(3) .066(2) Uani d . 1 . C
H27A .3526 .2980 .1856 .098 Uiso calc R 1 . H
H27B .3060 .2150 .1382 .098 Uiso calc R 1 . H
H27C .2722 .2067 .1930 .098 Uiso calc R 1 . H
C28 .4251(5) .7917(7) .0974(3) .060(2) Uani d . 1 . C
H28A .4772 .7501 .1212 .071 Uiso calc R 1 . H
H28B .4514 .8662 .0885 .071 Uiso calc R 1 . H
N29 .3442(4) .8143(6) .1259(3) .058(2) Uani d . 1 . N
C30 .2761(5) .8999(7) .0954(4) .069(2) Uani d . 1 . C
H30A .2603 .8749 .0584 .082 Uiso calc R 1 . H
H30B .3095 .9748 .0966 .082 Uiso calc R 1 . H
C31 .1806(6) .9180(7) .1147(4) .075(3) Uani d . 1 . C
H31A .1947 .9330 .1529 .090 Uiso calc R 1 . H
H31B .1460 .9853 .0968 .090 Uiso calc R 1 . H
O32 .1214(3) .8161(5) .1034(2) .066(2) Uani d . 1 . O
C33 .0310(6) .8322(7) .1208(4) .080(3) Uani d . 1 . C
H33A -.0009 .9033 .1052 .096 Uiso calc R 1 . H
H33B .0436 .8399 .1594 .096 Uiso calc R 1 . H
C34 -.0339(6) .7294(8) .1039(4) .085(3) Uani d . 1 . C
H34A -.0970 .7436 .1133 .102 Uiso calc R 1 . H
H34B -.0446 .7217 .0653 .102 Uiso calc R 1 . H
O35 .0040(4) .6258(5) .1271(2) .071(2) Uani d D 1 . O
C36 -.0323(9) .6127(12) .1750(5) .063(5) Uiso d PDU .59(2) 1 C
H36A -.0992 .6414 .1693 .075 Uiso calc PR .59 1 H
H36B .0073 .6590 .2033 .075 Uiso calc PR .59 1 H
C36' -.0515(17) .532(2) .1324(8) .094(10) Uiso d PDU .41(2) 2 C
H36C -.0377 .4692 .1092 .113 Uiso calc PR .41 2 H
H36D -.1204 .5522 .1217 .113 Uiso calc PR .41 2 H
C37 -.0297(7) .4888(8) .1913(4) .092(3) Uani d D 1 . C
H37A -.0700 .4785 .2178 .111 Uiso calc PR .59 1 H
H37B -.0573 .4408 .1606 .111 Uiso calc PR .59 1 H
H37C -.0451 .5523 .2136 .111 Uiso calc PR .41 2 H
H37D -.0743 .4248 .1942 .111 Uiso calc PR .41 2 H
C38 .3821(6) .8626(9) .1785(4) .082(3) Uani d . 1 . C
H38A .3272 .8889 .1936 .098 Uiso calc R 1 . H
H38B .4215 .9310 .1746 .098 Uiso calc R 1 . H
C39 .4417(6) .7816(10) .2164(4) .092(3) Uani d . 1 . C
H39A .4987 .7572 .2027 .111 Uiso calc R 1 . H
H39B .4645 .8210 .2503 .111 Uiso calc R 1 . H
O40 .3851(4) .6817(6) .2241(2) .081(2) Uani d . 1 . O
C41 .4261(8) .6178(12) .2671(4) .118(4) Uani d . 1 . C
H41A .4367 .6675 .2986 .141 Uiso calc R 1 . H
H41B .4895 .5893 .2625 .141 Uiso calc R 1 . H
C42 .3653(8) .5193(10) .2752(4) .108(4) Uani d . 1 . C
H42A .3714 .4584 .2495 .129 Uiso calc R 1 . H
H42B .3891 .4875 .3107 .129 Uiso calc R 1 . H
O43 .2674(5) .5486(6) .2698(2) .099(2) Uani d D 1 . O
C44 .2212(17) .4642(16) .2949(7) .065(6) Uiso d PDU .57(4) 1 C
H44A .2366 .4751 .3334 .078 Uiso calc PR .57 1 H
H44B .2416 .3861 .2867 .078 Uiso calc PR .57 1 H
C44' .183(2) .489(3) .2889(11) .082(9) Uiso d PDU .43(4) 2 C
H44C .1949 .4049 .2874 .099 Uiso calc PR .43 2 H
H44D .1901 .5085 .3264 .099 Uiso calc PR .43 2 H
C45 .1148(15) .4811(15) .2737(5) .045(5) Uiso d PDU .57(4) 1 C
H45A .1001 .5629 .2787 .053 Uiso calc PR .57 1 H
H45B .0799 .4355 .2959 .053 Uiso calc PR .57 1 H
C45' .076(3) .508(3) .2630(11) .077(8) Uiso d PDU .43(4) 2 C
H45C .0329 .4742 .2841 .092 Uiso calc PR .43 2 H
H45D .0617 .5913 .2577 .092 Uiso calc PR .43 2 H
N46 .0696(5) .4492(6) .2136(3) .071(2) Uani d D 1 . N
C47 .0727(6) .3195(7) .2121(3) .064(2) Uani d . 1 . C
H47A .0214 .2878 .2286 .077 Uiso calc R 1 . H
H47B .1353 .2923 .2324 .077 Uiso calc R 1 . H
K48 .21209(11) .6004(2) .15240(6) .0510(5) Uani d . 1 . K+
S49 .3110(2) 1.1844(2) .33361(11) .0888(8) Uani d . 1 . S
C50 .2969(7) 1.0658(9) .3007(4) .075(3) Uani d . 1 . C
N51 .2886(8) .9814(10) .2793(4) .145(4) Uani d . 1 . N
O52 .1766(5) .7738(7) .2471(4) .118(3) Uani d D 1 . O
H52A .2075 .8267 .2682 .142 Uiso d D 1 . H
H52B .2135 .7146 .2581 .142 Uiso d D 1 . H

loop_
_atom_type_symbol
_atom_type_description
_atom_type_scat_dispersion_real
_atom_type_scat_dispersion_imag
_atom_type_scat_source
C C 0.0033 0.0016 'International Tables Vol C Tables 4.2.6.8 and 6.1.1.4'
H H 0.0000 0.0000 'International Tables Vol C Tables 4.2.6.8 and 6.1.1.4'
O O 0.0106 0.0060 'International Tables Vol C Tables 4.2.6.8 and 6.1.1.4'
N N 0.0061 0.0033 'International Tables Vol C Tables 4.2.6.8 and 6.1.1.4'
K K+ 0.2009 0.2494 'International Tables Vol C Tables 4.2.6.8 and 6.1.1.4'
S S 0.1246 0.1234 'International Tables Vol C Tables 4.2.6.8 and 6.1.1.4'

loop_
_geom_angle_atom_site_label_1
_geom_angle_atom_site_label_2
_geom_angle_atom_site_label_3
_geom_angle
_geom_angle_publ_flag
C2 C1 C7 116.1(7) no
C2 C1 C28 121.8(7) no
C7 C1 C28 122.0(7) no
C1 C2 C3 123.3(7) no
C2 C3 C4 121.4(7) no
C2 C3 C5 117.0(7) no
C4 C3 C5 121.5(7) no
C3 C5 C6 123.0(7) no
C5 C6 C7 117.4(7) no
C5 C6 C10 122.1(6) no
C7 C6 C10 120.4(6) no
C1 C7 C6 123.0(7) no
C1 C7 O8 116.1(6) no
C6 C7 O8 120.9(6) no
C7 O8 C9 112.8(5) no
C6 C10 C11 120.8(6) no
C6 C10 C16 120.8(6) no
C11 C10 C16 118.4(6) no
C10 C11 C12 121.9(6) no
C11 C12 C13 120.9(6) no
C11 C12 C14 118.0(6) no
C13 C12 C14 121.1(6) no
C12 C14 C15 122.2(6) no
C14 C15 C16 118.2(6) no
C14 C15 C19 120.6(6) no
C16 C15 C19 121.2(6) no
C10 C16 C15 121.0(6) no
C10 C16 O17 120.8(6) no
C15 C16 O17 118.2(6) no
C16 O17 C18 114.8(5) no
C15 C19 C20 121.1(6) no
C15 C19 C25 120.4(6) no
C20 C19 C25 118.4(6) no
C19 C20 C21 122.2(6) no
C20 C21 C22 121.0(6) no
C20 C21 C23 117.3(7) no
C22 C21 C23 121.7(7) no
C21 C23 C24 122.7(7) no
C23 C24 C25 117.9(7) no
C23 C24 C47 121.1(6) no
C25 C24 C47 121.0(6) no
C19 C25 C24 121.3(6) no
C19 C25 O26 120.2(6) no
C24 C25 O26 118.5(6) no
C25 O26 C27 111.6(5) no
C1 C28 N29 113.1(6) no
C28 N29 C30 109.1(6) no
C28 N29 C38 110.6(6) no
C30 N29 C38 108.2(6) no
N29 C30 C31 115.5(7) no
C30 C31 O32 109.4(7) no
C31 O32 C33 110.1(6) no
O32 C33 C34 109.3(7) no
C33 C34 O35 113.2(7) no
C34 O35 C36 106.7(7) no
C34 O35 C36' 123.3(11) no
C36 C37 N46 112.0(9) no
C36' C37 N46 117.3(11) no
O35 C36 C37 110.6(9) no
O35 C36' C37 110.2(15) no
N29 C38 C39 115.0(8) no
C38 C39 O40 109.9(8) no
C39 O40 C41 113.0(8) no
O40 C41 C42 112.0(10) no
C41 C42 O43 113.0(9) no
C42 O43 C44 109.1(10) no
C42 O43 C44' 131.8(13) no
O43 C44 C45 105.3(14) no
O43 C44' C45' 123(2) no
C44 C45 N46 119.9(14) no
C44' C45' N46 101(2) no
C37 N46 C45 117.9(9) no
C37 N46 C45' 94.9(13) no
C37 N46 C47 109.3(7) no
C45 N46 C47 104.3(8) no
C45' N46 C47 120.1(14) no
C24 C47 N46 111.0(6) no
S49 C50 N51 177.7(10) no
O8 K48 O17 60.80(10) no
O8 K48 O26 77.40(10) no
O8 K48 O32 104.90(10) no
O8 K48 O35 139.5(2) no
O8 K48 O40 74.1(2) no
O8 K48 O43 111.6(2) no
O8 K48 N29 60.30(10) no
O8 K48 N46 137.4(2) no
O8 K48 N51 110.3(2) no
O17 K48 O26 61.50(10) no
O17 K48 O32 90.80(10) no
O17 K48 O35 81.20(10) no
O17 K48 O40 134.9(2) no
O17 K48 O43 141.2(2) no
O17 K48 N29 99.6(2) no
O17 K48 N46 99.9(2) no
O17 K48 N51 153.2(2) no
O26 K48 O32 147.50(10) no
O26 K48 O35 97.5(2) no
O26 K48 O40 108.1(2) no
O26 K48 O43 79.7(2) no
O26 K48 N29 137.2(2) no
O26 K48 N46 60.4(2) no
O26 K48 N51 144.5(2) no
O32 K48 O35 59.2(2) no
O32 K48 O40 103.6(2) no
O32 K48 O43 126.4(2) no
O32 K48 N29 59.2(2) no
O32 K48 N46 113.5(2) no
O32 K48 N51 66.1(2) no
O35 K48 O40 142.6(2) no
O35 K48 O43 106.8(2) no
O35 K48 N29 118.3(2) no
O35 K48 N46 58.2(2) no
O35 K48 N51 97.0(2) no
O40 K48 O43 54.1(2) no
O40 K48 N29 56.4(2) no
O40 K48 N46 112.3(2) no
O40 K48 N51 47.0(2) no
O43 K48 N29 108.6(2) no
O43 K48 N46 58.2(2) no
O43 K48 N51 65.1(2) no
N29 K48 N46 159.2(2) no
N29 K48 N51 57.5(2) no
N46 K48 N51 101.7(2) no
O43 O52 N51 119.3(4) no

loop_
_geom_bond_atom_site_label_1
_geom_bond_atom_site_label_2
_geom_bond_site_symmetry_1
_geom_bond_site_symmetry_2
_geom_bond_distance
_geom_bond_publ_flag
C1 C2 . . 1.402(12) no
C1 C7 . . 1.391(11) no
C1 C28 . . 1.484(11) no
C2 C3 . . 1.387(12) no
C3 C4 . . 1.510(12) no
C3 C5 . . 1.378(12) no
C5 C6 . . 1.388(11) no
C6 C7 . . 1.386(11) no
C6 C10 . . 1.483(10) no
C7 O8 . . 1.401(9) no
O8 C9 . . 1.438(9) no
C10 C11 . . 1.397(10) no
C10 C16 . . 1.397(9) no
C11 C12 . . 1.371(10) no
C12 C13 . . 1.512(10) no
C12 C14 . . 1.387(9) no
C14 C15 . . 1.394(10) no
C15 C16 . . 1.382(10) no
C15 C19 . . 1.488(9) no
C16 O17 . . 1.389(8) no
O17 C18 . . 1.426(9) no
C19 C20 . . 1.393(9) no
C19 C25 . . 1.390(10) no
C20 C21 . . 1.381(9) no
C21 C22 . . 1.498(10) no
C21 C23 . . 1.387(11) no
C23 C24 . . 1.393(10) no
C24 C25 . . 1.386(10) no
C24 C47 . . 1.517(10) no
C25 O26 . . 1.391(8) no
O26 C27 . . 1.434(9) no
C28 N29 . . 1.482(9) no
N29 C30 . . 1.468(10) no
N29 C38 . . 1.447(12) no
C30 C31 . . 1.522(11) no
C31 O32 . . 1.420(10) no
O32 C33 . . 1.429(9) no
C33 C34 . . 1.487(12) no
C34 O35 . . 1.377(11) no
O35 C36 . . 1.424(14) no
O35 C36' . . 1.35(2) no
C37 C36 . . 1.470(16) no
C37 C36' . . 1.55(2) no
C37 N46 . . 1.456(12) no
C38 C39 . . 1.467(14) no
C39 O40 . . 1.422(13) no
O40 C41 . . 1.343(14) no
C41 C42 . . 1.45(2) no
C42 O43 . . 1.383(13) no
O43 C44 . . 1.39(2) no
O43 C44' . . 1.52(3) no
C44 C45 . . 1.48(3) no
C44' C45' . . 1.52(5) no
C45 N46 . . 1.577(16) no
C45' N46 . . 1.42(3) no
N46 C47 . . 1.479(11) no
S49 C50 . . 1.582(11) no
C50 N51 . . 1.102(15) no
K48 O8 . . 2.878(5) no
K48 O17 . . 2.804(5) no
K48 O26 . . 2.920(5) no
K48 N29 . . 3.207(7) no
K48 O32 . . 2.925(6) no
K48 O35 . . 2.851(5) no
K48 O40 . . 2.866(6) no
K48 O43 . . 2.997(7) no
K48 N46 . . 3.257(7) no
K48 O52 . . 3.237(9) no
O52 O40 . . 3.249(9) no
O52 O43 . . 2.868(11) no
O52 N51 . . 2.861(14) no
O8 O17 . . 2.877(6) no
O8 O26 . . 3.625(6) no
O8 O32 . . 4.601(7) no
O8 O35 . . 5.374(7) no
O8 O40 . . 3.462(8) no
O8 O43 . . 4.860(8) no
O17 O26 . . 2.927(6) no
O17 O32 . . 4.078(7) no
O17 O35 . . 3.680(7) no
O17 O40 . . 5.237(7) no
O17 O43 . . 5.472(8) no
O26 O32 . . 5.611(7) no
O26 O35 . . 4.340(7) no
O26 O40 . . 4.685(8) no
O26 O43 . . 3.794(8) no
O32 O35 . . 2.853(8) no
O32 O40 . . 4.551(8) no
O32 O43 . . 5.287(8) no
O35 O40 . . 5.416(8) no
O35 O43 . . 4.696(9) no
O40 O43 . . 2.668(9) no
O8 N29 . . 3.068(8) no
O8 N46 . . 5.718(8) no
O17 N29 . . 4.600(8) no
O17 N46 . . 4.648(8) no
O26 N29 . . 5.705(8) no
O26 N46 . . 3.120(8) no
O32 N29 . . 3.036(7) no
O32 N46 . . 5.172(9) no
O35 N29 . . 5.205(8) no
O35 N46 . . 2.990(9) no
O40 N29 . . 2.883(9) no
O40 N46 . . 5.089(9) no
O43 N29 . . 5.040(9) no
O43 N46 . . 3.052(10) no
N29 N46 . . 6.357(10) no
N51 O52 . . 2.861(14) no
O40 O52 . . 3.249(9) no
O43 O52 . . 2.868(11) no

loop_
_geom_torsion_atom_site_label_1
_geom_torsion_atom_site_label_2
_geom_torsion_atom_site_label_3
_geom_torsion_atom_site_label_4
_geom_torsion
_geom_torsion_publ_flag
C2 C1 C7 C6 -4.1(11) no
C2 C1 C7 O8 178.2(7) no
C2 C1 C28 N29 113.4(8) no
C7 C1 C28 N29 -69.4(9) no
C7 C1 C2 C3 -0.2(12) no
C28 C1 C2 C3 177.1(8) no
C1 C2 C3 C4 -179.7(8) no
C1 C2 C3 C5 3.6(12) no
C2 C3 C5 C6 -3.0(12) no
C4 C3 C5 C6 -179.7(8) no
C3 C5 C6 C7 -1.0(11) no
C3 C5 C6 C10 176.0(7) no
C5 C6 C7 C1 4.7(11) no
C5 C6 C7 O8 -177.7(7) no
C5 C6 C10 C11 57.1(10) no
C5 C6 C10 C16 -122.5(8) no
C7 C6 C10 C11 -126.0(8) no
C7 C6 C10 C16 54.4(10) no
C28 C1 C7 C6 178.6(7) no
C1 C7 C6 C10 -172.4(7) no
C28 C1 C7 O8 0.9(10) no
C1 C7 O8 C9 -104.0(7) no
C10 C6 C7 O8 5.2(10) no
C6 C7 O8 C9 78.2(8) no
C6 C10 C11 C12 179.0(7) no
C6 C10 C16 C15 -174.5(7) no
C6 C10 C16 O17 5.2(10) no
C11 C10 C16 C15 5.9(10) no
C11 C10 C16 O17 -174.5(6) no
C16 C10 C11 C12 -1.4(10) no
C10 C11 C12 C13 178.5(7) no
C10 C11 C12 C14 -3.0(11) no
C11 C12 C14 C15 3.1(10) no
C13 C12 C14 C15 -178.4(7) no
C12 C14 C15 C16 1.2(10) no
C12 C14 C15 C19 -179.4(7) no
C14 C15 C16 C10 -5.7(10) no
C14 C15 C16 O17 174.6(6) no
C14 C15 C19 C20 -56.9(9) no
C14 C15 C19 C25 121.7(8) no
C16 C15 C19 C20 122.5(8) no
C16 C15 C19 C25 -59.0(9) no
C10 C16 C15 C19 174.9(6) no
C10 C16 O17 C18 63.9(8) no
C19 C15 C16 O17 -4.8(10) no
C15 C16 O17 C18 -116.4(7) no
C15 C19 C20 C21 -179.4(7) no
C15 C19 C25 C24 176.6(7) no
C15 C19 C25 O26 -3.0(10) no
C20 C19 C25 C24 -4.8(10) no
C20 C19 C25 O26 175.6(6) no
C25 C19 C20 C21 2.0(10) no
C19 C20 C21 C22 -180.0(7) no
C19 C20 C21 C23 1.6(11) no
C20 C21 C23 C24 -2.6(11) no
C22 C21 C23 C24 179.0(7) no
C21 C23 C24 C25 0.0(11) no
C21 C23 C24 C47 179.9(7) no
C23 C24 C25 C19 3.8(11) no
C23 C24 C25 O26 -176.6(7) no
C23 C24 C47 N46 -110.3(8) no
C25 C24 C47 N46 69.6(9) no
C19 C25 C24 C47 -176.1(7) no
C19 C25 O26 C27 -82.5(8) no
C47 C24 C25 O26 3.5(10) no
C24 C25 O26 C27 97.9(7) no
C1 C28 N29 C30 -71.8(8) no
C1 C28 N29 C38 169.3(7) no
C28 N29 C30 C31 170.7(7) no
C28 N29 C38 C39 -68.0(10) no
C30 N29 C38 C39 172.6(8) no
C38 N29 C30 C31 -68.9(9) no
N29 C30 C31 O32 -69.8(9) no
C30 C31 O32 C33 -179.4(7) no
C31 O32 C33 C34 174.6(7) no
O32 C33 C34 O35 63.2(9) no
C33 C34 O35 C36 91.4(9) no
C33 C34 O35 C36' 157.6(13) no
C34 O35 C36 C37 157.7(9) no
C34 O35 C36' C37 -127.7(12) no
C36 C37 N46 C45 80.2(12) no
C36 C37 N46 C45' 74.7(15) no
C36 C37 N46 C47 -161.0(9) no
C36' C37 N46 C45 141.7(15) no
C36' C37 N46 C45' 136(2) no
C36' C37 N46 C47 -99.6(14) no
O35 C36 C37 N46 74.0(11) no
O35 C36' C37 N46 -62(2) no
N29 C38 C39 O40 -59.8(10) no
C38 C39 O40 C41 -165.1(9) no
C39 O40 C41 C42 177.9(9) no
O40 C41 C42 O43 -44.8(13) no
C41 C42 O43 C44 -160.1(12) no
C41 C42 O43 C44' -160(2) no
C42 O43 C44 C45 -163.2(12) no
C42 O43 C44' C45' -157(2) no
O43 C44 C45 N46 70(2) no
O43 C44' C45' N46 71(3) no
C44 C45 N46 C37 -167.7(14) no
C44 C45 N46 C47 71(2) no
C44' C45' N46 C37 -173(2) no
C44' C45' N46 C47 72(2) no
C37 N46 C47 C24 69.1(9) no
C45 N46 C47 C24 -164.1(10) no
C45' N46 C47 C24 177(2) no
